data_4129824
loop_
_publ_author_name
'Catalano, Luca'
'P\'erez-Estrada, Salvador'
'Terraneo, Giancarlo'
'Pilati, Tullio'
'Resnati, Giuseppe'
'Metrangolo, Pierangelo'
'Garcia-Garibay, Miguel A'

_publ_section_title
;
 Dynamic Characterization of Crystalline Supramolecular Rotors Assembled
 through Halogen Bonding.
;
_journal_issue 49
_journal_name_full 'Journal of the American Chemical Society'
_journal_page_first 15386
_journal_page_last 15389
_journal_paper_doi 10.1021/jacs.5b10776
_journal_volume 137
_journal_year 2015
_chemical_formula_moiety '2(C6 F5 I), C6 H12 N2'
_chemical_formula_sum 'C18 H12 F10 I2 N2'
_chemical_formula_weight 700.10
_space_group_IT_number 7
_space_group_name_Hall 'P -2yc'
_space_group_name_H-M_alt 'P 1 c 1'
_symmetry_cell_setting monoclinic
_symmetry_space_group_name_Hall 'P -2yc'
_symmetry_space_group_name_H-M 'P 1 c 1'
_atom_sites_solution_hydrogens geom
_atom_sites_solution_primary direct
_atom_sites_solution_secondary difmap
_audit_creation_method SHELXL-97
_cell_angle_alpha 90.00
_cell_angle_beta 99.567(2)
_cell_angle_gamma 90.00
_cell_formula_units_Z 4
_cell_length_a 8.0570(3)
_cell_length_b 21.1290(7)
_cell_length_c 13.0753(5)
_cell_measurement_reflns_used 9983
_cell_measurement_temperature 200(2)
_cell_measurement_theta_max 32.35
_cell_measurement_theta_min 2.49
_cell_volume 2194.93(14)
_computing_cell_refinement 'Bruker SAINT'
_computing_data_collection 'Bruker APEX2'
_computing_data_reduction 'Bruker SAINT'
_computing_molecular_graphics
;
ORTEP-3 (Farrugia, L.J. (1997) Jour. Appl. Cryst. 30, 565)
Mercury (Macrae, C. F., Edgington, P. R., McCabe, P., Pidcock, E., 
Shields, G. P., Taylor, R., Towler, M. & van de Streek, J. (2006). 
J. Appl. Cryst. 39, 453-457
;
_computing_publication_material SHELXL
_computing_structure_refinement
;
SHELXL (Sheldrick, G. M. (2008). Acta Cryst. A64, 112-122)
;
_computing_structure_solution
;
SHELXS (Sheldrick, G. M. (2008). Acta Cryst. A64, 112-122)
;
_diffrn_ambient_temperature 200(2)
_diffrn_measured_fraction_theta_full 1.000
_diffrn_measured_fraction_theta_max 0.981
_diffrn_measurement_device_type 'Bruker APEX-II CCD'
_diffrn_measurement_method '\f and \w scans'
_diffrn_radiation_monochromator graphite
_diffrn_radiation_source 'fine-focus sealed tube'
_diffrn_radiation_type MoK\a
_diffrn_radiation_wavelength 0.71073
_diffrn_reflns_av_R_equivalents 0.0310
_diffrn_reflns_av_sigmaI/netI 0.0357
_diffrn_reflns_limit_h_max 12
_diffrn_reflns_limit_h_min -12
_diffrn_reflns_limit_k_max 28
_diffrn_reflns_limit_k_min -31
_diffrn_reflns_limit_l_max 19
_diffrn_reflns_limit_l_min -19
_diffrn_reflns_number 56823
_diffrn_reflns_theta_full 30.00
_diffrn_reflns_theta_max 32.58
_diffrn_reflns_theta_min 1.85
_diffrn_standards_decay_% 0.00
_exptl_absorpt_coefficient_mu 2.957
_exptl_absorpt_correction_T_max 0.5168
_exptl_absorpt_correction_T_min 0.4369
_exptl_absorpt_correction_type multi-scan
_exptl_absorpt_process_details 'Bruker (2001). SADABS. Bruker AXS Inc., Madison, Wisconsin, USA.'
_exptl_crystal_colour colourless
_exptl_crystal_density_diffrn 2.119
_exptl_crystal_density_method 'not measured'
_exptl_crystal_description bipyramid
_exptl_crystal_F_000 1320
_exptl_crystal_size_max 0.32
_exptl_crystal_size_mid 0.12
_exptl_crystal_size_min 0.09
_refine_diff_density_max 0.578
_refine_diff_density_min -0.552
_refine_diff_density_rms 0.081
_refine_ls_abs_structure_details 'Flack H D (1983), Acta Cryst. A39, 876-881'
_refine_ls_abs_structure_Flack 0.497(14)
_refine_ls_extinction_method none
_refine_ls_goodness_of_fit_ref 1.016
_refine_ls_hydrogen_treatment noref
_refine_ls_matrix_type full
_refine_ls_number_parameters 772
_refine_ls_number_reflns 15321
_refine_ls_number_restraints 1037
_refine_ls_restrained_S_all 0.993
_refine_ls_R_factor_all 0.0544
_refine_ls_R_factor_gt 0.0328
_refine_ls_shift/su_max 0.002
_refine_ls_shift/su_mean 0.000
_refine_ls_structure_factor_coef Fsqd
_refine_ls_weighting_details 'w=1/[\s^2^(Fo^2^)+(0.0216P)^2^+0.2684P] where P=(Fo^2^+2Fc^2^)/3'
_refine_ls_weighting_scheme calc
_refine_ls_wR_factor_gt 0.0564
_refine_ls_wR_factor_ref 0.0621
_reflns_number_gt 11620
_reflns_number_total 15325
_reflns_threshold_expression 'I > 2\s(I)'
_cod_data_source_file ja5b10776_si_008.cif
_cod_data_source_block luc06_3d_200k
_cod_depositor_comments
;
The following automatic conversions were performed:

data item '_symmetry_cell_setting' value 'Monoclinic' was changed to
'monoclinic' in accordance with the
/home/saulius/struct/COD-crude-data/automatic-downloads/DataCite-retrospective/ACS/depositions/lib/dictionaries/cif_core.dic
dictionary named 'cif_core.dic' version 2.4.2 last updated on
2011-04-26.

Automatic conversion script
Id: cif_fix_values 6909 2019-04-08 15:41:33Z antanas 
;
_cod_original_sg_symbol_H-M 'P c'
_cod_database_code 4129824

loop_
_symmetry_equiv_pos_as_xyz
'x, y, z'
'x, -y, z+1/2'

loop_
_atom_site_label
_atom_site_type_symbol
_atom_site_fract_x
_atom_site_fract_y
_atom_site_fract_z
_atom_site_U_iso_or_equiv
_atom_site_adp_type
_atom_site_occupancy
_atom_site_symmetry_multiplicity
_atom_site_calc_flag
_atom_site_refinement_flags
_atom_site_disorder_assembly
_atom_site_disorder_group
I1A I 0.66293(3) 0.356079(16) 0.803011(16) 0.04449(8) Uani 1 1 d . . .
F1A F 0.6250(5) 0.44917(14) 0.9919(3) 0.0694(9) Uani 1 1 d U . .
F2A F 0.7439(5) 0.44676(15) 1.1957(3) 0.0730(10) Uani 1 1 d U . .
F3A F 0.9304(5) 0.34811(16) 1.2784(3) 0.0726(10) Uani 1 1 d U . .
F4A F 0.9981(5) 0.25087(18) 1.1554(3) 0.0798(10) Uani 1 1 d U . .
F5A F 0.8893(5) 0.25464(16) 0.9513(3) 0.0656(9) Uani 1 1 d U . .
C1A C 0.7532(6) 0.3520(2) 0.9655(5) 0.0399(11) Uani 1 1 d U . .
C2A C 0.7200(7) 0.3991(2) 1.0293(4) 0.0437(12) Uani 1 1 d U . .
C3A C 0.7790(6) 0.3995(2) 1.1335(4) 0.0457(11) Uani 1 1 d U . .
C4A C 0.8745(7) 0.3486(3) 1.1776(4) 0.0511(14) Uani 1 1 d U . .
C5A C 0.9090(7) 0.3004(2) 1.1140(4) 0.0502(12) Uani 1 1 d U . .
C6A C 0.8510(7) 0.3032(2) 1.0093(4) 0.0478(12) Uani 1 1 d U . .
I2A I 0.32375(3) 0.389015(16) 0.197836(15) 0.03986(7) Uani 1 1 d . . .
F6A F 0.0956(14) 0.4912(5) 0.0563(6) 0.0532(15) Uani 0.621(9) 1 d PDU A 1
F7A F -0.0260(13) 0.4973(4) -0.1479(7) 0.078(2) Uani 0.621(9) 1 d PDU A 1
F8A F 0.0594(9) 0.4064(4) -0.2792(4) 0.0626(17) Uani 0.621(9) 1 d PDU A 1
F9A F 0.2412(11) 0.3029(4) -0.1974(6) 0.0689(19) Uani 0.621(9) 1 d PDU A 1
F10A F 0.3569(11) 0.2956(3) 0.0060(6) 0.0602(15) Uani 0.621(9) 1 d PDU A 1
C7A C 0.235(3) 0.3937(7) 0.0370(7) 0.0363(14) Uani 0.621(9) 1 d PDU A 1
C8A C 0.1356(18) 0.4441(5) -0.0057(6) 0.0371(15) Uani 0.621(9) 1 d PDU A 1
C9A C 0.0759(13) 0.4482(5) -0.1112(7) 0.0431(19) Uani 0.621(9) 1 d PDU A 1
C10A C 0.1126(13) 0.4017(5) -0.1744(6) 0.0418(19) Uani 0.621(9) 1 d PDU A 1
C11A C 0.2053(14) 0.3522(5) -0.1374(6) 0.0442(19) Uani 0.621(9) 1 d PDU A 1
C12A C 0.2674(17) 0.3480(5) -0.0301(6) 0.0414(18) Uani 0.621(9) 1 d PDU A 1
F6B F 0.068(2) 0.4960(8) 0.0823(10) 0.0532(15) Uani 0.379(9) 1 d PDU A 2
F7B F -0.0541(19) 0.5191(6) -0.1175(10) 0.076(3) Uani 0.379(9) 1 d PDU A 2
F8B F 0.0155(14) 0.4370(6) -0.2677(6) 0.059(2) Uani 0.379(9) 1 d PDU A 2
F9B F 0.2219(18) 0.3330(6) -0.2091(8) 0.067(3) Uani 0.379(9) 1 d PDU A 2
F10B F 0.3590(19) 0.3177(5) -0.0108(11) 0.0602(15) Uani 0.379(9) 1 d PDU A 2
C7B C 0.217(5) 0.4056(12) 0.0410(10) 0.0363(14) Uani 0.379(9) 1 d PDU A 2
C8B C 0.115(3) 0.4577(9) 0.0095(9) 0.0371(15) Uani 0.379(9) 1 d PDU A 2
C9B C 0.047(2) 0.4678(7) -0.0935(9) 0.042(2) Uani 0.379(9) 1 d PDU A 2
C10B C 0.086(2) 0.4275(7) -0.1663(9) 0.041(3) Uani 0.379(9) 1 d PDU A 2
C11B C 0.183(2) 0.3776(7) -0.1413(8) 0.043(3) Uani 0.379(9) 1 d PDU A 2
C12B C 0.254(3) 0.3677(8) -0.0360(9) 0.0414(18) Uani 0.379(9) 1 d PDU A 2
N1A N 0.5437(5) 0.36583(19) 0.5953(4) 0.0354(9) Uani 1 1 d DU . .
N2A N 0.4390(5) 0.3750(2) 0.4015(4) 0.0374(9) Uani 1 1 d DU . .
C13A C 0.6886(7) 0.3847(3) 0.5411(4) 0.0435(13) Uani 0.718(3) 1 d PDU B -1
H13A H 0.7807 0.3533 0.5561 0.052 Uiso 0.718(3) 1 calc PR B -1
H13B H 0.7329 0.4266 0.5665 0.052 Uiso 0.718(3) 1 calc PR B -1
C14A C 0.6249(7) 0.3876(3) 0.4244(4) 0.0447(14) Uani 0.718(3) 1 d PDU B -1
H14A H 0.6485 0.4300 0.3979 0.054 Uiso 0.718(3) 1 calc PR B -1
H14B H 0.6850 0.3558 0.3886 0.054 Uiso 0.718(3) 1 calc PR B -1
C15A C 0.3568(7) 0.4195(2) 0.4594(4) 0.0379(13) Uani 0.718(3) 1 d PDU B -1
H15A H 0.2338 0.4124 0.4441 0.045 Uiso 0.718(3) 1 calc PR B -1
H15B H 0.3792 0.4630 0.4368 0.045 Uiso 0.718(3) 1 calc PR B -1
C16A C 0.4158(8) 0.4141(3) 0.5755(4) 0.0450(15) Uani 0.718(3) 1 d PDU B -1
H16A H 0.4620 0.4551 0.6035 0.054 Uiso 0.718(3) 1 calc PR B -1
H16B H 0.3196 0.4029 0.6103 0.054 Uiso 0.718(3) 1 calc PR B -1
C17A C 0.4839(8) 0.3054(2) 0.5555(4) 0.0412(13) Uani 0.718(3) 1 d PDU B -1
H17A H 0.3934 0.2905 0.5924 0.049 Uiso 0.718(3) 1 calc PR B -1
H17B H 0.5768 0.2742 0.5674 0.049 Uiso 0.718(3) 1 calc PR B -1
C18A C 0.4145(8) 0.3105(2) 0.4362(4) 0.0425(14) Uani 0.718(3) 1 d PDU B -1
H18A H 0.4748 0.2803 0.3974 0.051 Uiso 0.718(3) 1 calc PR B -1
H18B H 0.2933 0.2998 0.4226 0.051 Uiso 0.718(3) 1 calc PR B -1
C13B C 0.3520(11) 0.3555(6) 0.5742(7) 0.038(3) Uani 0.282(3) 1 d PDU B -2
H13C H 0.3246 0.3129 0.5983 0.045 Uiso 0.282(3) 1 calc PR B -2
H13D H 0.2958 0.3874 0.6119 0.045 Uiso 0.282(3) 1 calc PR B -2
C14B C 0.2909(12) 0.3616(6) 0.4569(7) 0.039(3) Uani 0.282(3) 1 d PDU B -2
H14C H 0.2348 0.3219 0.4300 0.047 Uiso 0.282(3) 1 calc PR B -2
H14D H 0.2080 0.3964 0.4434 0.047 Uiso 0.282(3) 1 calc PR B -2
C15B C 0.5024(16) 0.4359(4) 0.4452(7) 0.046(3) Uani 0.282(3) 1 d PDU B -2
H15C H 0.4106 0.4676 0.4340 0.055 Uiso 0.282(3) 1 calc PR B -2
H15D H 0.5935 0.4509 0.4089 0.055 Uiso 0.282(3) 1 calc PR B -2
C16B C 0.5695(18) 0.4303(4) 0.5609(7) 0.048(3) Uani 0.282(3) 1 d PDU B -2
H16C H 0.6910 0.4407 0.5745 0.058 Uiso 0.282(3) 1 calc PR B -2
H16D H 0.5100 0.4606 0.5999 0.058 Uiso 0.282(3) 1 calc PR B -2
C17B C 0.6232(15) 0.3213(5) 0.5397(7) 0.041(3) Uani 0.282(3) 1 d PDU B -2
H17C H 0.5993 0.2782 0.5629 0.049 Uiso 0.282(3) 1 calc PR B -2
H17D H 0.7464 0.3279 0.5550 0.049 Uiso 0.282(3) 1 calc PR B -2
C18B C 0.5619(15) 0.3267(6) 0.4193(7) 0.045(3) Uani 0.282(3) 1 d PDU B -2
H18C H 0.6580 0.3372 0.3840 0.054 Uiso 0.282(3) 1 calc PR B -2
H18D H 0.5133 0.2860 0.3915 0.054 Uiso 0.282(3) 1 calc PR B -2
I1C I 0.64645(3) 0.853389(15) 0.802798(15) 0.04146(8) Uani 1 1 d . . .
F1C F 0.9159(14) 0.7486(4) 0.9102(5) 0.0624(13) Uani 0.718(3) 1 d PDU B 1
F2C F 1.0502(9) 0.7267(3) 1.1078(5) 0.0756(18) Uani 0.718(3) 1 d PDU B 1
F3C F 0.9606(9) 0.7976(3) 1.2613(4) 0.0703(18) Uani 0.718(3) 1 d PDU B 1
F4C F 0.7431(12) 0.8973(3) 1.2163(6) 0.0694(19) Uani 0.718(3) 1 d PDU B 1
F5C F 0.6089(12) 0.9202(3) 1.0182(6) 0.0534(12) Uani 0.718(3) 1 d PDU B 1
C1C C 0.7547(19) 0.8338(5) 0.9590(6) 0.0351(13) Uani 0.718(3) 1 d PDU B 1
C2C C 0.8693(14) 0.7858(4) 0.9836(5) 0.0371(14) Uani 0.718(3) 1 d PDU B 1
C3C C 0.9373(11) 0.7734(3) 1.0864(5) 0.0431(16) Uani 0.718(3) 1 d PDU B 1
C4C C 0.8968(12) 0.8106(4) 1.1642(5) 0.0438(18) Uani 0.718(3) 1 d PDU B 1
C5C C 0.7817(13) 0.8604(4) 1.1404(6) 0.0504(17) Uani 0.718(3) 1 d PDU B 1
C6C C 0.7155(15) 0.8719(4) 1.0397(6) 0.0407(15) Uani 0.718(3) 1 d PDU B 1
F1D F 0.901(4) 0.7543(13) 0.9363(14) 0.0624(13) Uani 0.282(3) 1 d PDU B 2
F2D F 1.004(3) 0.7386(9) 1.1371(14) 0.076(4) Uani 0.282(3) 1 d PDU B 2
F3D F 0.927(2) 0.8255(7) 1.2754(9) 0.059(3) Uani 0.282(3) 1 d PDU B 2
F4D F 0.723(2) 0.9241(7) 1.2111(13) 0.058(4) Uani 0.282(3) 1 d PDU B 2
F5D F 0.596(3) 0.9379(9) 1.0116(17) 0.0534(12) Uani 0.282(3) 1 d PDU B 2
C1D C 0.745(5) 0.8462(15) 0.9670(13) 0.0351(13) Uani 0.282(3) 1 d PDU B 2
C2D C 0.859(4) 0.7992(11) 1.0000(11) 0.0371(14) Uani 0.282(3) 1 d PDU B 2
C3D C 0.923(3) 0.7924(9) 1.1055(11) 0.043(3) Uani 0.282(3) 1 d PDU B 2
C4D C 0.867(3) 0.8313(10) 1.1758(10) 0.041(3) Uani 0.282(3) 1 d PDU B 2
C5D C 0.764(3) 0.8833(10) 1.1415(12) 0.050(3) Uani 0.282(3) 1 d PDU B 2
C6D C 0.698(4) 0.8892(12) 1.0391(12) 0.0407(15) Uani 0.282(3) 1 d PDU B 2
I2C I 0.28734(3) 0.902121(15) 0.200339(15) 0.04039(8) Uani 1 1 d . . .
F6C F 0.3308(5) 0.82007(16) 0.0024(3) 0.0734(9) Uani 1 1 d U . .
F7C F 0.2058(5) 0.8276(3) -0.1982(3) 0.1110(16) Uani 1 1 d U . .
F8C F 0.0045(5) 0.9251(3) -0.2725(3) 0.1148(17) Uani 1 1 d U . .
F9C F -0.0855(5) 1.0115(2) -0.1383(4) 0.1149(17) Uani 1 1 d U . .
F10C F 0.0343(5) 1.00218(18) 0.0646(4) 0.0812(10) Uani 1 1 d U . .
C7C C 0.1866(6) 0.9117(2) 0.0414(4) 0.0371(10) Uani 1 1 d U . .
C8C C 0.2277(6) 0.8704(3) -0.0305(5) 0.0463(12) Uani 1 1 d U . .
C9C C 0.1637(7) 0.8748(3) -0.1360(4) 0.0612(15) Uani 1 1 d U . .
C10C C 0.0637(8) 0.9202(4) -0.1705(6) 0.0715(19) Uani 1 1 d U . .
C11C C 0.0219(8) 0.9647(3) -0.1041(6) 0.0741(18) Uani 1 1 d U . .
C12C C 0.0822(7) 0.9592(3) 0.0010(5) 0.0511(13) Uani 1 1 d U . .
N1C N 0.5203(5) 0.8722(2) 0.5973(4) 0.0377(9) Uani 1 1 d U . .
N2C N 0.4087(6) 0.8862(2) 0.4035(4) 0.0438(11) Uani 1 1 d U . .
C13C C 0.3378(6) 0.8588(2) 0.5755(3) 0.0569(13) Uani 1 1 d U C -1
H13E H 0.2772 0.8885 0.6147 0.068 Uiso 1 1 calc R C -1
H13F H 0.3162 0.8152 0.5977 0.068 Uiso 1 1 calc R C -1
C14C C 0.2732(6) 0.8662(2) 0.4575(3) 0.0552(11) Uani 1 1 d U C -1
H14E H 0.2270 0.8253 0.4287 0.066 Uiso 1 1 calc R C -1
H14F H 0.1815 0.8979 0.4463 0.066 Uiso 1 1 calc R C -1
C15C C 0.5439(7) 0.8385(2) 0.4206(3) 0.0580(12) Uani 1 1 d U C -1
H15E H 0.6383 0.8523 0.3862 0.070 Uiso 1 1 calc R C -1
H15F H 0.5010 0.7978 0.3892 0.070 Uiso 1 1 calc R C -1
C16C C 0.6083(6) 0.8289(2) 0.5386(3) 0.0552(11) Uani 1 1 d U C -1
H16E H 0.5879 0.7847 0.5584 0.066 Uiso 1 1 calc R C -1
H16F H 0.7309 0.8370 0.5543 0.066 Uiso 1 1 calc R C -1
C17C C 0.5496(7) 0.9384(2) 0.5658(3) 0.0540(11) Uani 1 1 d U C -1
H17E H 0.6716 0.9479 0.5795 0.065 Uiso 1 1 calc R C -1
H17F H 0.4922 0.9682 0.6068 0.065 Uiso 1 1 calc R C -1
C18C C 0.4809(6) 0.94690(19) 0.4494(3) 0.0512(10) Uani 1 1 d U C -1
H18E H 0.3927 0.9800 0.4402 0.061 Uiso 1 1 calc R C -1
H18F H 0.5728 0.9608 0.4130 0.061 Uiso 1 1 calc R C -1

loop_
_atom_site_aniso_label
_atom_site_aniso_U_11
_atom_site_aniso_U_22
_atom_site_aniso_U_33
_atom_site_aniso_U_23
_atom_site_aniso_U_13
_atom_site_aniso_U_12
I1A 0.04518(17) 0.05891(16) 0.02672(15) 0.00053(12) -0.00179(11) -0.01210(12)
F1A 0.081(2) 0.0667(17) 0.0546(19) -0.0092(14) -0.0066(15) 0.0125(16)
F2A 0.071(2) 0.101(2) 0.0466(18) -0.0316(17) 0.0083(14) -0.0170(17)
F3A 0.074(2) 0.115(3) 0.0267(15) 0.0108(15) 0.0033(13) -0.0118(17)
F4A 0.090(2) 0.090(2) 0.056(2) 0.0271(16) -0.0002(16) 0.0137(18)
F5A 0.088(2) 0.0590(17) 0.0476(18) 0.0019(13) 0.0041(15) 0.0084(14)
C1A 0.039(2) 0.055(2) 0.024(2) -0.0002(18) -0.0018(16) -0.0150(18)
C2A 0.049(2) 0.045(2) 0.033(2) 0.0025(18) -0.0058(18) -0.0129(18)
C3A 0.047(2) 0.054(2) 0.035(2) -0.005(2) 0.0039(18) -0.017(2)
C4A 0.041(2) 0.091(4) 0.019(2) 0.011(2) -0.0011(17) -0.021(2)
C5A 0.055(3) 0.059(3) 0.034(2) 0.015(2) -0.0026(19) -0.010(2)
C6A 0.051(3) 0.050(2) 0.042(3) 0.002(2) 0.003(2) -0.010(2)
I2A 0.04111(16) 0.05025(15) 0.02567(15) 0.00199(12) -0.00186(12) -0.00470(11)
F6A 0.058(4) 0.057(2) 0.044(4) -0.006(3) 0.009(3) 0.008(2)
F7A 0.105(5) 0.049(4) 0.065(5) 0.020(3) -0.025(4) 0.003(3)
F8A 0.055(3) 0.106(5) 0.023(2) 0.005(3) -0.0047(19) -0.012(3)
F9A 0.078(3) 0.073(4) 0.054(3) -0.032(3) 0.006(2) -0.004(4)
F10A 0.075(2) 0.047(4) 0.055(3) -0.001(3) 0.001(2) 0.012(3)
C7A 0.035(4) 0.045(5) 0.027(2) 0.004(2) 0.001(2) -0.003(3)
C8A 0.038(4) 0.046(5) 0.027(3) -0.003(3) 0.004(3) -0.009(3)
C9A 0.040(4) 0.049(5) 0.037(4) 0.003(3) -0.005(3) -0.001(3)
C10A 0.038(4) 0.055(5) 0.031(3) -0.006(3) -0.002(3) -0.005(4)
C11A 0.040(4) 0.061(5) 0.032(3) -0.013(3) 0.005(2) -0.011(4)
C12A 0.044(3) 0.047(5) 0.032(2) 0.000(3) 0.001(2) 0.000(4)
F6B 0.058(4) 0.057(2) 0.044(4) -0.006(3) 0.009(3) 0.008(2)
F7B 0.087(6) 0.068(7) 0.061(6) 0.016(5) -0.023(5) 0.000(5)
F8B 0.052(5) 0.099(7) 0.021(3) 0.005(4) -0.005(3) -0.008(4)
F9B 0.079(6) 0.084(7) 0.038(4) -0.038(5) 0.009(4) -0.004(6)
F10B 0.075(2) 0.047(4) 0.055(3) -0.001(3) 0.001(2) 0.012(3)
C7B 0.035(4) 0.045(5) 0.027(2) 0.004(2) 0.001(2) -0.003(3)
C8B 0.038(4) 0.046(5) 0.027(3) -0.003(3) 0.004(3) -0.009(3)
C9B 0.038(5) 0.047(6) 0.039(4) 0.002(4) 0.000(4) -0.005(4)
C10B 0.039(5) 0.051(6) 0.029(4) 0.000(4) -0.005(4) -0.004(5)
C11B 0.043(5) 0.056(6) 0.028(4) -0.010(4) -0.002(3) -0.008(5)
C12B 0.044(3) 0.047(5) 0.032(2) 0.000(3) 0.001(2) 0.000(4)
N1A 0.042(2) 0.0401(19) 0.022(2) 0.0013(15) -0.0016(16) 0.0046(16)
N2A 0.049(2) 0.0391(19) 0.024(2) -0.0060(16) 0.0074(17) -0.0021(17)
C13A 0.037(3) 0.057(3) 0.035(3) -0.003(2) 0.000(2) 0.001(2)
C14A 0.043(3) 0.053(3) 0.040(3) 0.003(2) 0.011(3) 0.007(2)
C15A 0.041(3) 0.036(3) 0.037(3) -0.001(2) 0.010(2) 0.021(2)
C16A 0.043(3) 0.052(3) 0.042(3) -0.014(3) 0.013(3) 0.019(3)
C17A 0.046(3) 0.043(3) 0.033(3) 0.003(2) 0.003(2) 0.002(2)
C18A 0.058(4) 0.034(3) 0.032(3) -0.002(2) -0.004(3) -0.003(2)
C13B 0.037(5) 0.056(6) 0.018(4) 0.003(5) -0.004(4) 0.004(5)
C14B 0.040(6) 0.058(7) 0.017(5) -0.001(5) 0.001(4) 0.007(5)
C15B 0.041(6) 0.057(6) 0.036(6) 0.003(5) -0.005(5) 0.002(5)
C16B 0.056(7) 0.063(7) 0.023(5) -0.005(5) 0.001(5) 0.005(6)
C17B 0.045(6) 0.050(6) 0.024(5) 0.002(5) -0.001(5) 0.006(5)
C18B 0.051(6) 0.060(6) 0.019(5) 0.004(5) -0.009(5) 0.009(6)
I1C 0.04435(16) 0.05170(15) 0.02540(15) 0.00513(11) -0.00276(11) -0.00957(11)
F1C 0.077(3) 0.058(2) 0.049(3) -0.012(2) 0.004(3) 0.0146(17)
F2C 0.065(4) 0.074(3) 0.078(4) 0.028(3) -0.015(3) 0.017(2)
F3C 0.077(4) 0.098(4) 0.029(2) 0.020(2) -0.013(2) -0.033(3)
F4C 0.080(3) 0.091(5) 0.040(2) -0.021(3) 0.018(2) -0.018(4)
F5C 0.060(2) 0.047(4) 0.052(2) -0.007(3) 0.0060(16) 0.008(3)
C1C 0.041(3) 0.035(4) 0.026(2) 0.004(2) -0.005(2) -0.010(3)
C2C 0.047(3) 0.034(4) 0.029(3) -0.004(2) 0.002(3) -0.006(3)
C3C 0.047(3) 0.036(4) 0.041(3) 0.009(2) -0.010(3) -0.011(3)
C4C 0.045(4) 0.058(5) 0.024(3) 0.010(3) -0.009(3) -0.022(3)
C5C 0.054(4) 0.064(5) 0.033(3) -0.010(3) 0.006(2) -0.028(4)
C6C 0.043(3) 0.044(4) 0.033(2) -0.003(3) 0.0021(19) -0.010(3)
F1D 0.077(3) 0.058(2) 0.049(3) -0.012(2) 0.004(3) 0.0146(17)
F2D 0.070(9) 0.084(8) 0.067(8) 0.015(7) -0.010(6) 0.013(6)
F3D 0.062(6) 0.096(9) 0.017(4) -0.010(6) 0.002(4) -0.023(7)
F4D 0.055(6) 0.083(9) 0.040(5) -0.014(7) 0.017(4) -0.035(7)
F5D 0.060(2) 0.047(4) 0.052(2) -0.007(3) 0.0060(16) 0.008(3)
C1D 0.041(3) 0.035(4) 0.026(2) 0.004(2) -0.005(2) -0.010(3)
C2D 0.047(3) 0.034(4) 0.029(3) -0.004(2) 0.002(3) -0.006(3)
C3D 0.048(4) 0.037(6) 0.040(5) 0.008(4) -0.010(4) -0.009(5)
C4D 0.042(5) 0.058(6) 0.021(4) 0.008(5) -0.002(4) -0.020(5)
C5D 0.050(5) 0.064(6) 0.036(4) -0.008(5) 0.007(4) -0.029(6)
C6D 0.043(3) 0.044(4) 0.033(2) -0.003(3) 0.0021(19) -0.010(3)
I2C 0.04382(17) 0.04959(15) 0.02556(14) 0.00238(12) -0.00071(12) -0.00806(12)
F6C 0.072(2) 0.083(2) 0.065(2) -0.0279(16) 0.0085(16) 0.0086(16)
F7C 0.081(3) 0.200(4) 0.056(2) -0.065(2) 0.0226(19) -0.036(3)
F8C 0.076(2) 0.229(4) 0.0302(17) 0.037(2) -0.0191(16) -0.063(3)
F9C 0.076(2) 0.133(3) 0.118(3) 0.072(3) -0.037(2) -0.006(2)
F10C 0.077(2) 0.0720(18) 0.087(2) -0.0104(16) -0.0075(18) 0.0185(16)
C7C 0.039(2) 0.050(2) 0.023(2) 0.0005(18) 0.0044(17) -0.0104(18)
C8C 0.034(2) 0.068(3) 0.037(3) 0.003(2) 0.0064(19) -0.014(2)
C9C 0.047(3) 0.109(4) 0.029(2) -0.014(3) 0.011(2) -0.033(3)
C10C 0.053(3) 0.119(5) 0.038(3) 0.018(3) -0.005(3) -0.028(3)
C11C 0.056(3) 0.090(4) 0.066(4) 0.040(3) -0.020(3) -0.018(3)
C12C 0.049(3) 0.057(3) 0.043(3) 0.012(2) -0.006(2) -0.003(2)
N1C 0.042(2) 0.0443(19) 0.023(2) 0.0060(17) -0.0050(16) 0.0037(18)
N2C 0.045(2) 0.052(2) 0.032(2) 0.0073(18) -0.0017(19) -0.0055(18)
C13C 0.054(3) 0.087(3) 0.028(2) 0.0082(19) 0.0019(19) -0.002(2)
C14C 0.047(3) 0.078(3) 0.037(2) 0.009(2) -0.0054(19) -0.005(2)
C15C 0.069(3) 0.073(3) 0.030(2) 0.004(2) 0.003(2) 0.008(3)
C16C 0.062(3) 0.064(3) 0.037(2) 0.001(2) -0.001(2) 0.008(2)
C17C 0.072(3) 0.054(2) 0.033(2) 0.0005(18) -0.001(2) -0.008(2)
C18C 0.063(3) 0.055(2) 0.032(2) 0.0031(18) -0.0047(19) -0.007(2)

loop_
_atom_type_symbol
_atom_type_description
_atom_type_scat_dispersion_real
_atom_type_scat_dispersion_imag
_atom_type_scat_source
C C 0.0033 0.0016 'International Tables Vol C Tables 4.2.6.8 and 6.1.1.4'
H H 0.0000 0.0000 'International Tables Vol C Tables 4.2.6.8 and 6.1.1.4'
N N 0.0061 0.0033 'International Tables Vol C Tables 4.2.6.8 and 6.1.1.4'
F F 0.0171 0.0103 'International Tables Vol C Tables 4.2.6.8 and 6.1.1.4'
I I -0.4742 1.8119 'International Tables Vol C Tables 4.2.6.8 and 6.1.1.4'

loop_
_geom_angle_atom_site_label_1
_geom_angle_atom_site_label_2
_geom_angle_atom_site_label_3
_geom_angle
C2A C1A C6A 117.1(5)
C2A C1A I1A 121.0(4)
C6A C1A I1A 121.9(4)
F1A C2A C1A 120.8(5)
F1A C2A C3A 116.1(5)
C1A C2A C3A 123.1(5)
F2A C3A C2A 122.2(5)
F2A C3A C4A 118.6(5)
C2A C3A C4A 119.1(5)
F3A C4A C5A 122.0(5)
F3A C4A C3A 119.6(5)
C5A C4A C3A 118.4(5)
F4A C5A C6A 120.7(5)
F4A C5A C4A 119.1(5)
C6A C5A C4A 120.2(5)
F5A C6A C1A 120.7(5)
F5A C6A C5A 117.3(5)
C1A C6A C5A 121.9(5)
C12A C7A C8A 116.4(7)
C12A C7A I2A 122.7(5)
C8A C7A I2A 120.9(5)
F6A C8A C9A 118.1(7)
F6A C8A C7A 120.0(6)
C9A C8A C7A 121.9(6)
C10A C9A F7A 121.4(7)
C10A C9A C8A 119.3(7)
F7A C9A C8A 119.2(7)
C11A C10A C9A 121.2(7)
C11A C10A F8A 119.0(8)
C9A C10A F8A 119.7(8)
C10A C11A F9A 123.5(7)
C10A C11A C12A 119.8(7)
F9A C11A C12A 116.7(7)
C7A C12A F10A 120.1(7)
C7A C12A C11A 121.4(7)
F10A C12A C11A 118.4(7)
C12B C7B C8B 116.0(9)
C12B C7B I2A 121.0(8)
C8B C7B I2A 122.8(7)
F6B C8B C9B 118.6(10)
F6B C8B C7B 119.1(10)
C9B C8B C7B 121.9(9)
C10B C9B F7B 122.5(9)
C10B C9B C8B 119.3(9)
F7B C9B C8B 118.2(10)
C11B C10B C9B 121.6(9)
C11B C10B F8B 119.2(10)
C9B C10B F8B 119.1(10)
C10B C11B F9B 125.5(10)
C10B C11B C12B 119.0(9)
F9B C11B C12B 115.5(10)
C7B C12B F10B 118.9(9)
C7B C12B C11B 122.1(9)
F10B C12B C11B 119.0(10)
C17B N1A C17A 51.0(6)
C17B N1A C16A 138.9(6)
C17A N1A C16A 112.2(4)
C17B N1A C16B 111.4(7)
C17A N1A C16B 141.0(6)
C16A N1A C16B 54.5(7)
C17B N1A C13A 58.8(6)
C17A N1A C13A 107.7(4)
C16A N1A C13A 108.2(4)
C16B N1A C13A 56.7(6)
C17B N1A C13B 110.0(7)
C17A N1A C13B 62.7(5)
C16A N1A C13B 53.3(6)
C16B N1A C13B 105.5(7)
C13A N1A C13B 141.4(6)
C18B N2A C15A 139.2(6)
C18B N2A C18A 53.3(7)
C15A N2A C18A 110.5(4)
C18B N2A C15B 112.3(7)
C15A N2A C15B 51.7(6)
C18A N2A C15B 139.0(6)
C18B N2A C14A 56.5(6)
C15A N2A C14A 108.0(4)
C18A N2A C14A 106.6(4)
C15B N2A C14A 59.6(6)
C18B N2A C14B 111.8(7)
C15A N2A C14B 53.5(5)
C18A N2A C14B 61.4(5)
C15B N2A C14B 103.2(7)
C14A N2A C14B 140.6(6)
N1A C13A C14A 108.7(4)
N1A C13A H13A 110.0
C14A C13A H13A 110.0
N1A C13A H13B 110.0
C14A C13A H13B 110.0
H13A C13A H13B 108.3
N2A C14A C13A 110.5(4)
N2A C14A H14A 109.6
C13A C14A H14A 109.6
N2A C14A H14B 109.6
C13A C14A H14B 109.6
H14A C14A H14B 108.1
N2A C15A C16A 112.5(4)
N2A C15A H15A 109.1
C16A C15A H15A 109.1
N2A C15A H15B 109.1
C16A C15A H15B 109.1
H15A C15A H15B 107.8
N1A C16A C15A 109.2(4)
N1A C16A H16A 109.8
C15A C16A H16A 109.8
N1A C16A H16B 109.8
C15A C16A H16B 109.8
H16A C16A H16B 108.3
N1A C17A C18A 110.0(4)
N1A C17A H17A 109.7
C18A C17A H17A 109.7
N1A C17A H17B 109.7
C18A C17A H17B 109.7
H17A C17A H17B 108.2
N2A C18A C17A 109.2(4)
N2A C18A H18A 109.8
C17A C18A H18A 109.8
N2A C18A H18B 109.8
C17A C18A H18B 109.8
H18A C18A H18B 108.3
C14B C13B N1A 108.2(7)
C14B C13B H13C 110.1
N1A C13B H13C 110.1
C14B C13B H13D 110.1
N1A C13B H13D 110.1
H13C C13B H13D 108.4
N2A C14B C13B 110.2(7)
N2A C14B H14C 109.6
C13B C14B H14C 109.6
N2A C14B H14D 109.6
C13B C14B H14D 109.6
H14C C14B H14D 108.1
N2A C15B C16B 111.2(7)
N2A C15B H15C 109.4
C16B C15B H15C 109.4
N2A C15B H15D 109.4
C16B C15B H15D 109.4
H15C C15B H15D 108.0
N1A C16B C15B 109.5(7)
N1A C16B H16C 109.8
C15B C16B H16C 109.8
N1A C16B H16D 109.8
C15B C16B H16D 109.8
H16C C16B H16D 108.2
N1A C17B C18B 112.0(7)
N1A C17B H17C 109.2
C18B C17B H17C 109.2
N1A C17B H17D 109.2
C18B C17B H17D 109.2
H17C C17B H17D 107.9
N2A C18B C17B 108.1(7)
N2A C18B H18C 110.1
C17B C18B H18C 110.1
N2A C18B H18D 110.1
C17B C18B H18D 110.1
H18C C18B H18D 108.4
C2C C1C C6C 118.3(6)
C2C C1C I1C 121.5(5)
C6C C1C I1C 120.1(5)
F1C C2C C1C 121.5(6)
F1C C2C C3C 118.0(6)
C1C C2C C3C 120.5(6)
F2C C3C C4C 120.3(6)
F2C C3C C2C 119.1(6)
C4C C3C C2C 120.4(6)
F3C C4C C3C 119.5(6)
F3C C4C C5C 120.6(7)
C3C C4C C5C 119.8(6)
F4C C5C C6C 120.8(7)
F4C C5C C4C 119.9(7)
C6C C5C C4C 119.2(6)
F5C C6C C5C 118.4(6)
F5C C6C C1C 119.9(6)
C5C C6C C1C 121.6(6)
C2D C1D C6D 119.7(10)
C2D C1D I1C 118.6(9)
C6D C1D I1C 121.7(9)
F1D C2D C1D 122.7(12)
F1D C2D C3D 116.8(11)
C1D C2D C3D 120.2(10)
F2D C3D C4D 120.1(11)
F2D C3D C2D 118.1(12)
C4D C3D C2D 119.6(10)
F3D C4D C3D 120.1(11)
F3D C4D C5D 119.3(11)
C3D C4D C5D 120.0(10)
F4D C5D C6D 121.0(12)
F4D C5D C4D 119.1(11)
C6D C5D C4D 119.8(10)
F5D C6D C5D 117.2(12)
F5D C6D C1D 122.8(11)
C5D C6D C1D 120.0(10)
C12C C7C C8C 114.2(5)
C12C C7C I2C 124.4(4)
C8C C7C I2C 121.3(4)
C7C C8C F6C 118.9(5)
C7C C8C C9C 123.2(5)
F6C C8C C9C 117.9(5)
C10C C9C F7C 122.7(6)
C10C C9C C8C 120.4(6)
F7C C9C C8C 116.9(6)
C9C C10C F8C 120.3(8)
C9C C10C C11C 120.0(6)
F8C C10C C11C 119.7(7)
F9C C11C C10C 120.8(7)
F9C C11C C12C 119.6(7)
C10C C11C C12C 119.5(6)
F10C C12C C7C 119.1(5)
F10C C12C C11C 118.2(5)
C7C C12C C11C 122.7(6)
C16C N1C C13C 109.6(4)
C16C N1C C17C 109.4(4)
C13C N1C C17C 108.9(4)
C14C N2C C15C 108.8(4)
C14C N2C C18C 109.1(4)
C15C N2C C18C 107.4(4)
N1C C13C C14C 109.3(4)
N1C C13C H13E 109.8
C14C C13C H13E 109.8
N1C C13C H13F 109.8
C14C C13C H13F 109.8
H13E C13C H13F 108.3
N2C C14C C13C 110.9(4)
N2C C14C H14E 109.5
C13C C14C H14E 109.5
N2C C14C H14F 109.5
C13C C14C H14F 109.5
H14E C14C H14F 108.1
N2C C15C C16C 110.8(4)
N2C C15C H15E 109.5
C16C C15C H15E 109.5
N2C C15C H15F 109.5
C16C C15C H15F 109.5
H15E C15C H15F 108.1
N1C C16C C15C 109.3(4)
N1C C16C H16E 109.8
C15C C16C H16E 109.8
N1C C16C H16F 109.8
C15C C16C H16F 109.8
H16E C16C H16F 108.3
N1C C17C C18C 109.6(3)
N1C C17C H17E 109.8
C18C C17C H17E 109.8
N1C C17C H17F 109.8
C18C C17C H17F 109.8
H17E C17C H17F 108.2
N2C C18C C17C 110.4(4)
N2C C18C H18E 109.6
C17C C18C H18E 109.6
N2C C18C H18F 109.6
C17C C18C H18F 109.6
H18E C18C H18F 108.1

loop_
_geom_bond_atom_site_label_1
_geom_bond_atom_site_label_2
_geom_bond_distance
I1A C1A 2.130(6)
F1A C2A 1.349(6)
F2A C3A 1.348(6)
F3A C4A 1.319(6)
F4A C5A 1.332(6)
F5A C6A 1.342(6)
C1A C2A 1.355(8)
C1A C6A 1.364(7)
C2A C3A 1.366(7)
C3A C4A 1.390(7)
C4A C5A 1.373(8)
C5A C6A 1.372(8)
I2A C7A 2.109(8)
I2A C7B 2.118(12)
F6A C8A 1.356(8)
F7A C9A 1.359(8)
F8A C10A 1.370(8)
F9A C11A 1.364(8)
F10A C12A 1.361(7)
C7A C12A 1.360(9)
C7A C8A 1.391(8)
C8A C9A 1.386(9)
C9A C10A 1.349(10)
C10A C11A 1.328(10)
C11A C12A 1.412(9)
F6B C8B 1.353(10)
F7B C9B 1.361(10)
F8B C10B 1.367(9)
F9B C11B 1.366(10)
F10B C12B 1.361(9)
C7B C12B 1.358(11)
C7B C8B 1.391(9)
C8B C9B 1.384(10)
C9B C10B 1.350(12)
C10B C11B 1.322(12)
C11B C12B 1.416(11)
N1A C17B 1.406(9)
N1A C17A 1.432(6)
N1A C16A 1.443(6)
N1A C16B 1.460(9)
N1A C13A 1.516(6)
N1A C13B 1.539(8)
N2A C18B 1.413(9)
N2A C15A 1.437(6)
N2A C18A 1.459(6)
N2A C15B 1.467(9)
N2A C14A 1.502(6)
N2A C14B 1.522(8)
C13A C14A 1.528(6)
C13A H13A 0.9900
C13A H13B 0.9900
C14A H14A 0.9900
C14A H14B 0.9900
C15A C16A 1.517(7)
C15A H15A 0.9900
C15A H15B 0.9900
C16A H16A 0.9900
C16A H16B 0.9900
C17A C18A 1.572(7)
C17A H17A 0.9900
C17A H17B 0.9900
C18A H18A 0.9900
C18A H18B 0.9900
C13B C14B 1.536(8)
C13B H13C 0.9900
C13B H13D 0.9900
C14B H14C 0.9900
C14B H14D 0.9900
C15B C16B 1.524(10)
C15B H15C 0.9900
C15B H15D 0.9900
C16B H16C 0.9900
C16B H16D 0.9900
C17B C18B 1.574(9)
C17B H17C 0.9900
C17B H17D 0.9900
C18B H18C 0.9900
C18B H18D 0.9900
I1C C1C 2.124(8)
I1C C1D 2.167(15)
F1C C2C 1.342(7)
F2C C3C 1.339(7)
F3C C4C 1.317(6)
F4C C5C 1.339(8)
F5C C6C 1.332(7)
C1C C2C 1.373(8)
C1C C6C 1.405(9)
C2C C3C 1.389(8)
C3C C4C 1.368(9)
C4C C5C 1.403(10)
C5C C6C 1.359(8)
F1D C2D 1.341(10)
F2D C3D 1.341(10)
F3D C4D 1.317(9)
F4D C5D 1.334(11)
F5D C6D 1.330(10)
C1D C2D 1.372(10)
C1D C6D 1.404(11)
C2D C3D 1.398(10)
C3D C4D 1.364(11)
C4D C5D 1.405(12)
C5D C6D 1.360(11)
I2C C7C 2.111(6)
F6C C8C 1.373(6)
F7C C9C 1.366(7)
F8C C10C 1.344(7)
F9C C11C 1.341(7)
F10C C12C 1.332(7)
C7C C12C 1.359(7)
C7C C8C 1.363(8)
C8C C9C 1.393(8)
C9C C10C 1.284(9)
C10C C11C 1.359(10)
C11C C12C 1.384(9)
N1C C16C 1.451(6)
N1C C13C 1.478(6)
N1C C17C 1.489(6)
N2C C14C 1.457(6)
N2C C15C 1.473(7)
N2C C18C 1.493(6)
C13C C14C 1.551(5)
C13C H13E 0.9900
C13C H13F 0.9900
C14C H14E 0.9900
C14C H14F 0.9900
C15C C16C 1.558(5)
C15C H15E 0.9900
C15C H15F 0.9900
C16C H16E 0.9900
C16C H16F 0.9900
C17C C18C 1.541(5)
C17C H17E 0.9900
C17C H17F 0.9900
C18C H18E 0.9900
C18C H18F 0.9900

loop_
_geom_torsion_atom_site_label_1
_geom_torsion_atom_site_label_2
_geom_torsion_atom_site_label_3
_geom_torsion_atom_site_label_4
_geom_torsion
C6A C1A C2A F1A 179.6(5)
I1A C1A C2A F1A 1.8(7)
C6A C1A C2A C3A -0.3(8)
I1A C1A C2A C3A -178.1(4)
F1A C2A C3A F2A 0.3(7)
C1A C2A C3A F2A -179.7(5)
F1A C2A C3A C4A 178.5(4)
C1A C2A C3A C4A -1.6(8)
F2A C3A C4A F3A -1.0(7)
C2A C3A C4A F3A -179.2(5)
F2A C3A C4A C5A 179.7(5)
C2A C3A C4A C5A 1.4(8)
F3A C4A C5A F4A 1.8(8)
C3A C4A C5A F4A -178.9(5)
F3A C4A C5A C6A -178.9(5)
C3A C4A C5A C6A 0.5(8)
C2A C1A C6A F5A 179.9(5)
I1A C1A C6A F5A -2.3(7)
C2A C1A C6A C5A 2.3(8)
I1A C1A C6A C5A -179.9(4)
F4A C5A C6A F5A -0.7(8)
C4A C5A C6A F5A 179.9(5)
F4A C5A C6A C1A 177.0(5)
C4A C5A C6A C1A -2.4(8)
C7B I2A C7A C12A -177(15)
C7B I2A C7A C8A 2(12)
C12A C7A C8A F6A 179.3(17)
I2A C7A C8A F6A 0(2)
C12A C7A C8A C9A -1(3)
I2A C7A C8A C9A 179.8(13)
F6A C8A C9A C10A -179.4(13)
C7A C8A C9A C10A 1(2)
F6A C8A C9A F7A -3.0(19)
C7A C8A C9A F7A 177.3(16)
F7A C9A C10A C11A -176.6(11)
C8A C9A C10A C11A -0.3(17)
F7A C9A C10A F8A 6.1(16)
C8A C9A C10A F8A -177.6(11)
C9A C10A C11A F9A 177.7(11)
F8A C10A C11A F9A -5.0(16)
C9A C10A C11A C12A -0.1(17)
F8A C10A C11A C12A 177.2(10)
C8A C7A C12A F10A -177.1(16)
I2A C7A C12A F10A 2(2)
C8A C7A C12A C11A 1(3)
I2A C7A C12A C11A 179.7(13)
C10A C11A C12A C7A 0(2)
F9A C11A C12A C7A -178.0(15)
C10A C11A C12A F10A 177.7(11)
F9A C11A C12A F10A -0.3(16)
C7A I2A C7B C12B -4(11)
C7A I2A C7B C8B -180(16)
C12B C7B C8B F6B 177(3)
I2A C7B C8B F6B -7(4)
C12B C7B C8B C9B 4(4)
I2A C7B C8B C9B 180(2)
F6B C8B C9B C10B -176(2)
C7B C8B C9B C10B -3(4)
F6B C8B C9B F7B 5(3)
C7B C8B C9B F7B 178(3)
F7B C9B C10B C11B -179.2(18)
C8B C9B C10B C11B 2(3)
F7B C9B C10B F8B -2(3)
C8B C9B C10B F8B 178.7(18)
C9B C10B C11B F9B 176.9(19)
F8B C10B C11B F9B 0(3)
C9B C10B C11B C12B -2(3)
F8B C10B C11B C12B -179.3(17)
C8B C7B C12B F10B 177(3)
I2A C7B C12B F10B 1(4)
C8B C7B C12B C11B -5(4)
I2A C7B C12B C11B 180(2)
C10B C11B C12B C7B 4(4)
F9B C11B C12B C7B -175(3)
C10B C11B C12B F10B -177(2)
F9B C11B C12B F10B 3(3)
C17B N1A C13A C14A 74.5(6)
C17A N1A C13A C14A 59.3(5)
C16A N1A C13A C14A -62.2(6)
C16B N1A C13A C14A -80.7(6)
C13B N1A C13A C14A -8.8(11)
C18B N2A C14A C13A -81.9(6)
C15A N2A C14A C13A 55.8(6)
C18A N2A C14A C13A -62.9(6)
C15B N2A C14A C13A 74.7(6)
C14B N2A C14A C13A 2.0(11)
N1A C13A C14A N2A 3.5(6)
C18B N2A C15A C16A -0.8(11)
C18A N2A C15A C16A 56.3(6)
C15B N2A C15A C16A -80.7(6)
C14A N2A C15A C16A -59.9(6)
C14B N2A C15A C16A 80.5(6)
C17B N1A C16A C15A -3.5(11)
C17A N1A C16A C15A -59.0(7)
C16B N1A C16A C15A 78.7(6)
C13A N1A C16A C15A 59.7(6)
C13B N1A C16A C15A -81.6(6)
N2A C15A C16A N1A 1.6(7)
C17B N1A C17A C18A -79.4(6)
C16A N1A C17A C18A 56.4(7)
C16B N1A C17A C18A -4.1(11)
C13A N1A C17A C18A -62.6(6)
C13B N1A C17A C18A 76.7(6)
C18B N2A C18A C17A 79.3(6)
C15A N2A C18A C17A -57.6(6)
C15B N2A C18A C17A -3.0(11)
C14A N2A C18A C17A 59.6(6)
C14B N2A C18A C17A -79.5(6)
N1A C17A C18A N2A 2.4(7)
C17B N1A C13B C14B -58.3(10)
C17A N1A C13B C14B -77.9(9)
C16A N1A C13B C14B 78.4(9)
C16B N1A C13B C14B 61.9(10)
C13A N1A C13B C14B 6.4(15)
C18B N2A C14B C13B 58.7(11)
C15A N2A C14B C13B -77.2(9)
C18A N2A C14B C13B 76.9(9)
C15B N2A C14B C13B -62.2(10)
C14A N2A C14B C13B -4.5(15)
N1A C13B C14B N2A 0.6(12)
C18B N2A C15B C16B -56.2(12)
C15A N2A C15B C16B 79.8(10)
C18A N2A C15B C16B 3.1(16)
C14A N2A C15B C16B -77.2(10)
C14B N2A C15B C16B 64.4(11)
C17B N1A C16B C15B 58.0(12)
C17A N1A C16B C15B 4.2(16)
C16A N1A C16B C15B -77.6(10)
C13A N1A C16B C15B 80.7(10)
C13B N1A C16B C15B -61.3(11)
N2A C15B C16B N1A -2.5(14)
C17A N1A C17B C18B 82.6(10)
C16A N1A C17B C18B 3.4(16)
C16B N1A C17B C18B -56.6(12)
C13A N1A C17B C18B -78.7(10)
C13B N1A C17B C18B 60.0(12)
C15A N2A C18B C17B 0.6(16)
C18A N2A C18B C17B -78.2(10)
C15B N2A C18B C17B 57.2(12)
C14A N2A C18B C17B 79.0(10)
C14B N2A C18B C17B -58.2(12)
N1A C17B C18B N2A -1.3(15)
C1D I1C C1C C2C -163(14)
C1D I1C C1C C6C 14(12)
C6C C1C C2C F1C -178.3(14)
I1C C1C C2C F1C -1.1(19)
C6C C1C C2C C3C 3.4(19)
I1C C1C C2C C3C -179.4(10)
F1C C2C C3C F2C 2.4(15)
C1C C2C C3C F2C -179.2(12)
F1C C2C C3C C4C 178.7(11)
C1C C2C C3C C4C -2.9(16)
F2C C3C C4C F3C -4.7(14)
C2C C3C C4C F3C 179.0(9)
F2C C3C C4C C5C 178.3(9)
C2C C3C C4C C5C 2.0(14)
F3C C4C C5C F4C 3.6(14)
C3C C4C C5C F4C -179.4(9)
F3C C4C C5C C6C -178.7(10)
C3C C4C C5C C6C -1.7(14)
F4C C5C C6C F5C -1.1(16)
C4C C5C C6C F5C -178.7(11)
F4C C5C C6C C1C 179.9(12)
C4C C5C C6C C1C 2.3(17)
C2C C1C C6C F5C 177.9(13)
I1C C1C C6C F5C 0.6(18)
C2C C1C C6C C5C -3(2)
I1C C1C C6C C5C 179.6(10)
C1C I1C C1D C2D 15(10)
C1C I1C C1D C6D -166(16)
C6D C1D C2D F1D 176(4)
I1C C1D C2D F1D -6(5)
C6D C1D C2D C3D 2(6)
I1C C1D C2D C3D -179(3)
F1D C2D C3D F2D -8(5)
C1D C2D C3D F2D 166(3)
F1D C2D C3D C4D -171(3)
C1D C2D C3D C4D 3(5)
F2D C3D C4D F3D 17(4)
C2D C3D C4D F3D -180(3)
F2D C3D C4D C5D -172(3)
C2D C3D C4D C5D -9(4)
F3D C4D C5D F4D -3(4)
C3D C4D C5D F4D -174(3)
F3D C4D C5D C6D -179(3)
C3D C4D C5D C6D 10(4)
F4D C5D C6D F5D 1(5)
C4D C5D C6D F5D 177(3)
F4D C5D C6D C1D 179(3)
C4D C5D C6D C1D -5(5)
C2D C1D C6D F5D 176(4)
I1C C1D C6D F5D -2(6)
C2D C1D C6D C5D -1(6)
I1C C1D C6D C5D -180(3)
C12C C7C C8C F6C -179.1(4)
I2C C7C C8C F6C 3.0(7)
C12C C7C C8C C9C -2.3(7)
I2C C7C C8C C9C 179.8(4)
C7C C8C C9C C10C 1.6(8)
F6C C8C C9C C10C 178.5(5)
C7C C8C C9C F7C -175.3(5)
F6C C8C C9C F7C 1.6(7)
F7C C9C C10C F8C -4.5(9)
C8C C9C C10C F8C 178.8(5)
F7C C9C C10C C11C 177.7(6)
C8C C9C C10C C11C 1.0(9)
C9C C10C C11C F9C -178.4(5)
F8C C10C C11C F9C 3.8(9)
C9C C10C C11C C12C -2.6(10)
F8C C10C C11C C12C 179.5(5)
C8C C7C C12C F10C -179.9(5)
I2C C7C C12C F10C -2.1(7)
C8C C7C C12C C11C 0.5(8)
I2C C7C C12C C11C 178.4(4)
F9C C11C C12C F10C -1.8(9)
C10C C11C C12C F10C -177.6(5)
F9C C11C C12C C7C 177.7(5)
C10C C11C C12C C7C 1.9(9)
C16C N1C C13C C14C -58.8(5)
C17C N1C C13C C14C 60.9(5)
C15C N2C C14C C13C 59.3(5)
C18C N2C C14C C13C -57.6(5)
N1C C13C C14C N2C -2.0(5)
C14C N2C C15C C16C -57.2(5)
C18C N2C C15C C16C 60.8(5)
C13C N1C C16C C15C 60.8(5)
C17C N1C C16C C15C -58.6(5)
N2C C15C C16C N1C -2.5(6)
C16C N1C C17C C18C 60.8(5)
C13C N1C C17C C18C -59.0(5)
C14C N2C C18C C17C 59.4(5)
C15C N2C C18C C17C -58.4(5)
N1C C17C C18C N2C -0.9(5)
